data_4121681
loop_
_publ_author_name
'Ye, Xuan'
'Plessow, Philipp N.'
'Brinks, Marion K.'
'Schelwies, Mathias'
'Schaub, Thomas'
'Rominger, Frank'
'Paciello, Rocco'
'Limbach, Michael'
'Hofmann, Peter'

_publ_section_title
;
 Alcohol amination with ammonia catalyzed by an acridine-based ruthenium
 pincer complex: a mechanistic study.
;
_journal_issue 16
_journal_name_full 'Journal of the American Chemical Society'
_journal_page_first 5923
_journal_page_last 5929
_journal_paper_doi 10.1021/ja409368a
_journal_volume 136
_journal_year 2014
_chemical_formula_sum 'C46 H71 N O P2 Ru'
_chemical_formula_weight 817.05
_chemical_name_common 'F in manuscript'
_chemical_name_systematic
; 
 ? 
;
_space_group_IT_number 15
_symmetry_cell_setting monoclinic
_symmetry_space_group_name_Hall '-C 2yc'
_symmetry_space_group_name_H-M 'C 1 2/c 1'
_atom_sites_solution_hydrogens geom
_atom_sites_solution_primary direct
_atom_sites_solution_secondary difmap
_audit_creation_method SHELXL-97
_cell_angle_alpha 90.00
_cell_angle_beta 108.211(3)
_cell_angle_gamma 90.00
_cell_formula_units_Z 8
_cell_length_a 20.1573(16)
_cell_length_b 18.8644(16)
_cell_length_c 23.9330(19)
_cell_measurement_reflns_used 6358
_cell_measurement_temperature 200(2)
_cell_measurement_theta_max 23.07
_cell_measurement_theta_min 2.31
_cell_volume 8644.8(12)
_computing_cell_refinement 'Bruker SMART'
_computing_data_collection 'Bruker SMART'
_computing_data_reduction 'Bruker SAINT'
_computing_molecular_graphics 'Bruker SHELXTL'
_computing_publication_material 'Bruker SHELXTL'
_computing_structure_refinement 'SHELXL-97 (Sheldrick, 1997)'
_computing_structure_solution 'SHELXS-97 (Sheldrick, 1990)'
_diffrn_ambient_temperature 200(2)
_diffrn_measured_fraction_theta_full 0.998
_diffrn_measured_fraction_theta_max 0.998
_diffrn_measurement_device_type 'CCD area detector'
_diffrn_measurement_method 'omega scans'
_diffrn_radiation_monochromator graphite
_diffrn_radiation_source 'fine-focus sealed tube'
_diffrn_radiation_type MoK\a
_diffrn_radiation_wavelength 0.71073
_diffrn_reflns_av_R_equivalents 0.0662
_diffrn_reflns_av_sigmaI/netI 0.0607
_diffrn_reflns_limit_h_max 26
_diffrn_reflns_limit_h_min -26
_diffrn_reflns_limit_k_max 25
_diffrn_reflns_limit_k_min -25
_diffrn_reflns_limit_l_max 31
_diffrn_reflns_limit_l_min -31
_diffrn_reflns_number 45478
_diffrn_reflns_theta_full 28.34
_diffrn_reflns_theta_max 28.34
_diffrn_reflns_theta_min 1.52
_exptl_absorpt_coefficient_mu 0.471
_exptl_absorpt_correction_T_max 0.9589
_exptl_absorpt_correction_T_min 0.8995
_exptl_absorpt_correction_type multi-scan
_exptl_absorpt_process_details
;
Sheldrick, G. M. (2008). <i>SADABS</i>. University of G\"ottingen, Germany.
;
_exptl_crystal_colour red
_exptl_crystal_density_diffrn 1.256
_exptl_crystal_density_method 'not measured'
_exptl_crystal_description polyhedron
_exptl_crystal_F_000 3488
_exptl_crystal_size_max 0.23
_exptl_crystal_size_mid 0.14
_exptl_crystal_size_min 0.09
_refine_diff_density_max 1.185
_refine_diff_density_min -0.518
_refine_diff_density_rms 0.095
_refine_ls_extinction_method none
_refine_ls_goodness_of_fit_ref 1.066
_refine_ls_hydrogen_treatment mixed
_refine_ls_matrix_type full
_refine_ls_number_parameters 434
_refine_ls_number_reflns 10764
_refine_ls_number_restraints 0
_refine_ls_restrained_S_all 1.066
_refine_ls_R_factor_all 0.0914
_refine_ls_R_factor_gt 0.0607
_refine_ls_shift/su_max 0.000
_refine_ls_shift/su_mean 0.000
_refine_ls_structure_factor_coef Fsqd
_refine_ls_weighting_details 'calc w=1/[\s^2^(Fo^2^)+(0.0669P)^2^+8.9914P] where P=(Fo^2^+2Fc^2^)/3'
_refine_ls_weighting_scheme calc
_refine_ls_wR_factor_gt 0.1314
_refine_ls_wR_factor_ref 0.1439
_reflns_number_gt 7772
_reflns_number_total 10764
_reflns_threshold_expression >2sigma(I)
_cod_data_source_file ja409368a_si_002.cif
_cod_data_source_block xy5
_cod_depositor_comments
;
The following automatic conversions were performed:

'_symmetry_cell_setting' value 'Monoclinic' changed to 'monoclinic'
according to
/usr/data/users/saulius/crontab/automatic-downloads/rss-feeds/ACS/lib/dictionaries/cif_core.dic
dictionary named 'cif_core.dic' version 2.4.2 from 2011-04-26.

Automatic conversion script
Id: cif_fix_values 2281 2013-09-26 08:29:07Z andrius 

 Adding full bibliography for 4121678--4121682.cif.
;
_cod_original_sg_symbol_H-M C2/c
_cod_database_code 4121681

loop_
_symmetry_equiv_pos_as_xyz
'x, y, z'
'-x, y, -z+1/2'
'x+1/2, y+1/2, z'
'-x+1/2, y+1/2, -z+1/2'
'-x, -y, -z'
'x, -y, z-1/2'
'-x+1/2, -y+1/2, -z'
'x+1/2, -y+1/2, z-1/2'

loop_
_atom_site_label
_atom_site_type_symbol
_atom_site_fract_x
_atom_site_fract_y
_atom_site_fract_z
_atom_site_U_iso_or_equiv
_atom_site_adp_type
_atom_site_occupancy
_atom_site_symmetry_multiplicity
_atom_site_calc_flag
_atom_site_refinement_flags
Ru1 Ru 0.193424(14) 0.046216(14) 0.048690(12) 0.02944(9) Uani 1 1 d .
H1 H 0.163(2) 0.096(2) 0.0822(17) 0.050(11) Uiso 1 1 d .
P1 P 0.11799(5) 0.11643(5) -0.02302(4) 0.0325(2) Uani 1 1 d .
P2 P 0.23444(5) -0.00775(5) 0.14027(4) 0.0299(2) Uani 1 1 d .
C1 C 0.04687(18) 0.00004(18) -0.07723(15) 0.0323(7) Uani 1 1 d .
C2 C 0.0074(2) -0.0095(2) -0.13564(16) 0.0411(9) Uani 1 1 d .
H2 H -0.0265 0.0253 -0.1540 0.049 Uiso 1 1 calc R
C3 C 0.0153(2) -0.0674(2) -0.16799(17) 0.0481(10) Uani 1 1 d .
H3 H -0.0138 -0.0735 -0.2075 0.058 Uiso 1 1 calc R
C4 C 0.0662(2) -0.1165(2) -0.14198(17) 0.0450(9) Uani 1 1 d .
H4 H 0.0724 -0.1568 -0.1637 0.054 Uiso 1 1 calc R
C5 C 0.1703(2) -0.2410(2) 0.02688(17) 0.0425(9) Uani 1 1 d .
H5 H 0.1754 -0.2798 0.0033 0.051 Uiso 1 1 calc R
C6 C 0.1700(2) -0.2525(2) 0.08381(18) 0.0480(10) Uani 1 1 d .
H6 H 0.1734 -0.2992 0.0993 0.058 Uiso 1 1 calc R
C7 C 0.1647(2) -0.19529(19) 0.11783(16) 0.0395(8) Uani 1 1 d .
H7 H 0.1656 -0.2033 0.1572 0.047 Uiso 1 1 calc R
C8 C 0.15815(18) -0.12630(18) 0.09657(15) 0.0323(7) Uani 1 1 d .
N9 N 0.13909(15) -0.04642(14) 0.01100(12) 0.0310(6) Uani 1 1 d .
C10 C 0.1664(2) -0.1571(2) -0.05583(16) 0.0403(9) Uani 1 1 d .
H10A H 0.2119 -0.1350 -0.0533 0.048 Uiso 1 1 calc R
H10B H 0.1616 -0.2013 -0.0790 0.048 Uiso 1 1 calc R
C11 C 0.03703(18) 0.06592(18) -0.04551(16) 0.0344(8) Uani 1 1 d .
H11A H 0.0235 0.0529 -0.0105 0.041 Uiso 1 1 calc R
H11B H -0.0008 0.0951 -0.0717 0.041 Uiso 1 1 calc R
C12 C 0.16120(19) -0.06629(18) 0.13811(15) 0.0328(7) Uani 1 1 d .
H12A H 0.1671 -0.0851 0.1780 0.039 Uiso 1 1 calc R
H12B H 0.1170 -0.0392 0.1251 0.039 Uiso 1 1 calc R
C17 C 0.09799(18) -0.05063(18) -0.04984(15) 0.0320(7) Uani 1 1 d .
C18 C 0.10827(19) -0.10752(19) -0.08461(15) 0.0351(8) Uani 1 1 d .
C19 C 0.15330(17) -0.11441(18) 0.03708(15) 0.0307(7) Uani 1 1 d .
C20 C 0.16321(19) -0.17313(19) 0.00445(16) 0.0358(8) Uani 1 1 d .
C21 C 0.1388(2) 0.1433(2) -0.09036(16) 0.0417(9) Uani 1 1 d .
H21 H 0.1731 0.1830 -0.0777 0.050 Uiso 1 1 calc R
C22 C 0.0782(2) 0.1736(3) -0.13930(19) 0.0569(12) Uani 1 1 d .
H22A H 0.0567 0.2131 -0.1239 0.068 Uiso 1 1 calc R
H22B H 0.0423 0.1365 -0.1544 0.068 Uiso 1 1 calc R
C23 C 0.1043(3) 0.2007(3) -0.1896(2) 0.0756(16) Uani 1 1 d .
H23A H 0.0640 0.2182 -0.2222 0.091 Uiso 1 1 calc R
H23B H 0.1367 0.2409 -0.1752 0.091 Uiso 1 1 calc R
C24 C 0.1405(3) 0.1442(3) -0.2120(2) 0.0788(17) Uani 1 1 d .
H24A H 0.1582 0.1641 -0.2429 0.095 Uiso 1 1 calc R
H24B H 0.1069 0.1061 -0.2300 0.095 Uiso 1 1 calc R
C25 C 0.2006(3) 0.1134(3) -0.1636(2) 0.0719(15) Uani 1 1 d .
H25A H 0.2369 0.1501 -0.1488 0.086 Uiso 1 1 calc R
H25B H 0.2215 0.0738 -0.1795 0.086 Uiso 1 1 calc R
C26 C 0.1766(2) 0.0862(2) -0.11251(19) 0.0546(11) Uani 1 1 d .
H26A H 0.1452 0.0450 -0.1259 0.066 Uiso 1 1 calc R
H26B H 0.2178 0.0702 -0.0800 0.066 Uiso 1 1 calc R
C31 C 0.0901(2) 0.20033(19) 0.00218(17) 0.0393(8) Uani 1 1 d .
H31 H 0.0592 0.2246 -0.0336 0.047 Uiso 1 1 calc R
C32 C 0.0466(2) 0.1903(2) 0.0440(2) 0.0541(11) Uani 1 1 d .
H32A H 0.0054 0.1606 0.0246 0.065 Uiso 1 1 calc R
H32B H 0.0750 0.1652 0.0798 0.065 Uiso 1 1 calc R
C33 C 0.0225(3) 0.2608(2) 0.0613(2) 0.0646(13) Uani 1 1 d .
H33A H -0.0111 0.2827 0.0262 0.078 Uiso 1 1 calc R
H33B H -0.0020 0.2524 0.0906 0.078 Uiso 1 1 calc R
C34 C 0.0818(3) 0.3108(3) 0.0865(2) 0.0688(14) Uani 1 1 d .
H34A H 0.1125 0.2917 0.1243 0.083 Uiso 1 1 calc R
H34B H 0.0633 0.3570 0.0945 0.083 Uiso 1 1 calc R
C35 C 0.1244(3) 0.3218(2) 0.0446(2) 0.0618(12) Uani 1 1 d .
H35A H 0.1645 0.3533 0.0632 0.074 Uiso 1 1 calc R
H35B H 0.0950 0.3450 0.0081 0.074 Uiso 1 1 calc R
C36 C 0.1510(2) 0.2506(2) 0.02941(19) 0.0481(10) Uani 1 1 d .
H36A H 0.1775 0.2583 0.0014 0.058 Uiso 1 1 calc R
H36B H 0.1830 0.2290 0.0655 0.058 Uiso 1 1 calc R
C41 C 0.31610(19) -0.05983(18) 0.16564(16) 0.0348(8) Uani 1 1 d .
H41 H 0.3547 -0.0244 0.1792 0.042 Uiso 1 1 calc R
C42 C 0.3232(2) -0.1088(2) 0.21841(16) 0.0423(9) Uani 1 1 d .
H42A H 0.3171 -0.0808 0.2515 0.051 Uiso 1 1 calc R
H42B H 0.2860 -0.1453 0.2075 0.051 Uiso 1 1 calc R
C43 C 0.3942(2) -0.1447(2) 0.23784(18) 0.0548(11) Uani 1 1 d .
H43A H 0.4310 -0.1084 0.2530 0.066 Uiso 1 1 calc R
H43B H 0.3964 -0.1781 0.2703 0.066 Uiso 1 1 calc R
C44 C 0.4082(2) -0.1847(2) 0.18785(19) 0.0519(11) Uani 1 1 d .
H44A H 0.3743 -0.2240 0.1752 0.062 Uiso 1 1 calc R
H44B H 0.4557 -0.2054 0.2016 0.062 Uiso 1 1 calc R
C45 C 0.4022(2) -0.1357(2) 0.13588(19) 0.0512(10) Uani 1 1 d .
H45A H 0.4095 -0.1634 0.1031 0.061 Uiso 1 1 calc R
H45B H 0.4390 -0.0989 0.1475 0.061 Uiso 1 1 calc R
C46 C 0.3302(2) -0.1003(2) 0.11529(17) 0.0456(10) Uani 1 1 d .
H46A H 0.3279 -0.0671 0.0827 0.055 Uiso 1 1 calc R
H46B H 0.2937 -0.1369 0.1004 0.055 Uiso 1 1 calc R
C51 C 0.24169(19) 0.04998(18) 0.20470(15) 0.0353(8) Uani 1 1 d .
H51 H 0.2623 0.0204 0.2406 0.042 Uiso 1 1 calc R
C52 C 0.1715(2) 0.0762(3) 0.2071(2) 0.0540(11) Uani 1 1 d .
H52A H 0.1424 0.0350 0.2100 0.065 Uiso 1 1 calc R
H52B H 0.1474 0.1016 0.1701 0.065 Uiso 1 1 calc R
C53 C 0.1781(2) 0.1257(3) 0.2591(2) 0.0642(14) Uani 1 1 d .
H53A H 0.1314 0.1446 0.2564 0.077 Uiso 1 1 calc R
H53B H 0.1954 0.0984 0.2962 0.077 Uiso 1 1 calc R
C54 C 0.2268(2) 0.1863(2) 0.2606(2) 0.0590(12) Uani 1 1 d .
H54A H 0.2316 0.2156 0.2960 0.071 Uiso 1 1 calc R
H54B H 0.2073 0.2165 0.2255 0.071 Uiso 1 1 calc R
C55 C 0.2974(2) 0.1591(2) 0.26181(19) 0.0531(11) Uani 1 1 d .
H55A H 0.3182 0.1315 0.2983 0.064 Uiso 1 1 calc R
H55B H 0.3287 0.1997 0.2620 0.064 Uiso 1 1 calc R
C56 C 0.2916(2) 0.1122(2) 0.20831(18) 0.0468(10) Uani 1 1 d .
H56A H 0.2746 0.1410 0.1721 0.056 Uiso 1 1 calc R
H56B H 0.3384 0.0937 0.2108 0.056 Uiso 1 1 calc R
C61 C 0.5093(5) -0.1353(5) -0.1635(4) 0.156(4) Uiso 1 1 d .
H61A H 0.5538 -0.1522 -0.1671 0.234 Uiso 1 1 calc R
H61B H 0.4718 -0.1443 -0.2004 0.234 Uiso 1 1 calc R
H61C H 0.4991 -0.1605 -0.1313 0.234 Uiso 1 1 calc R
C62 C 0.5138(5) -0.0623(5) -0.1517(4) 0.137(3) Uiso 1 1 d .
H62A H 0.5251 -0.0379 -0.1842 0.165 Uiso 1 1 calc R
H62B H 0.5532 -0.0540 -0.1154 0.165 Uiso 1 1 calc R
C63 C 0.4480(4) -0.0279(4) -0.1442(3) 0.118(3) Uiso 1 1 d .
H63A H 0.4533 0.0244 -0.1433 0.141 Uiso 1 1 calc R
H63B H 0.4070 -0.0402 -0.1782 0.141 Uiso 1 1 calc R
C64 C 0.4357(4) -0.0526(4) -0.0878(3) 0.117(3) Uiso 1 1 d .
H64A H 0.4756 -0.0380 -0.0536 0.141 Uiso 1 1 calc R
H64B H 0.4328 -0.1050 -0.0878 0.141 Uiso 1 1 calc R
C65 C 0.3677(4) -0.0211(5) -0.0819(4) 0.125(3) Uiso 1 1 d .
H65A H 0.3684 0.0310 -0.0870 0.150 Uiso 1 1 calc R
H65B H 0.3276 -0.0402 -0.1138 0.150 Uiso 1 1 calc R
C66 C 0.3578(4) -0.0368(4) -0.0250(3) 0.120(3) Uiso 1 1 d .
H66A H 0.3137 -0.0160 -0.0238 0.180 Uiso 1 1 calc R
H66B H 0.3966 -0.0167 0.0068 0.180 Uiso 1 1 calc R
H66C H 0.3564 -0.0883 -0.0198 0.180 Uiso 1 1 calc R
C99 C 0.2658(2) 0.1080(2) 0.06324(16) 0.0399(8) Uani 1 1 d .
O99 O 0.31361(16) 0.14527(18) 0.07124(14) 0.0620(8) Uani 1 1 d .

loop_
_atom_site_aniso_label
_atom_site_aniso_U_11
_atom_site_aniso_U_22
_atom_site_aniso_U_33
_atom_site_aniso_U_23
_atom_site_aniso_U_13
_atom_site_aniso_U_12
Ru1 0.03291(15) 0.02555(14) 0.03157(15) 0.00035(11) 0.01255(11) 0.00091(12)
P1 0.0376(5) 0.0296(5) 0.0344(5) 0.0036(4) 0.0172(4) 0.0038(4)
P2 0.0340(5) 0.0265(4) 0.0312(4) -0.0022(3) 0.0134(4) 0.0010(4)
C1 0.0320(18) 0.0355(19) 0.0329(17) 0.0016(14) 0.0154(15) 0.0014(15)
C2 0.036(2) 0.048(2) 0.039(2) 0.0047(17) 0.0110(16) 0.0042(17)
C3 0.044(2) 0.068(3) 0.0326(19) -0.0069(19) 0.0121(17) 0.000(2)
C4 0.051(2) 0.050(2) 0.039(2) -0.0109(18) 0.0214(18) -0.0004(19)
C5 0.049(2) 0.0292(19) 0.045(2) -0.0069(16) 0.0082(18) 0.0025(17)
C6 0.059(3) 0.0254(19) 0.053(2) 0.0076(17) 0.008(2) -0.0003(18)
C7 0.048(2) 0.0326(19) 0.0361(19) 0.0047(15) 0.0110(17) -0.0029(17)
C8 0.0316(18) 0.0305(18) 0.0356(18) -0.0014(14) 0.0115(15) -0.0023(14)
N9 0.0362(15) 0.0274(14) 0.0308(14) -0.0013(12) 0.0126(12) 0.0036(13)
C10 0.050(2) 0.037(2) 0.0380(19) -0.0068(16) 0.0190(17) 0.0074(17)
C11 0.0329(18) 0.0338(18) 0.0389(19) 0.0051(15) 0.0144(15) 0.0054(15)
C12 0.0363(19) 0.0328(18) 0.0323(17) 0.0001(14) 0.0153(15) -0.0021(15)
C17 0.0342(18) 0.0335(18) 0.0315(16) -0.0012(15) 0.0149(14) -0.0025(15)
C18 0.039(2) 0.0355(19) 0.0350(18) -0.0027(15) 0.0182(16) -0.0009(16)
C19 0.0284(17) 0.0288(17) 0.0349(17) -0.0016(14) 0.0100(14) 0.0001(14)
C20 0.0358(19) 0.0335(19) 0.0368(19) -0.0040(15) 0.0096(15) 0.0032(15)
C21 0.051(2) 0.042(2) 0.040(2) 0.0074(17) 0.0250(18) 0.0045(18)
C22 0.067(3) 0.062(3) 0.048(2) 0.018(2) 0.027(2) 0.015(2)
C23 0.105(4) 0.078(4) 0.051(3) 0.025(3) 0.035(3) 0.012(3)
C24 0.120(5) 0.083(4) 0.049(3) 0.009(3) 0.048(3) 0.000(4)
C25 0.087(4) 0.086(4) 0.064(3) 0.001(3) 0.053(3) 0.001(3)
C26 0.064(3) 0.060(3) 0.051(2) 0.005(2) 0.034(2) 0.005(2)
C31 0.046(2) 0.0290(18) 0.047(2) 0.0050(16) 0.0209(18) 0.0075(16)
C32 0.065(3) 0.038(2) 0.077(3) -0.005(2) 0.047(3) 0.005(2)
C33 0.078(3) 0.045(3) 0.088(4) -0.012(2) 0.050(3) 0.008(2)
C34 0.089(4) 0.047(3) 0.077(3) -0.014(2) 0.036(3) 0.014(3)
C35 0.077(3) 0.036(2) 0.076(3) -0.008(2) 0.029(3) -0.003(2)
C36 0.060(3) 0.036(2) 0.055(2) -0.0015(18) 0.028(2) -0.0021(19)
C41 0.0343(19) 0.0326(19) 0.0376(19) -0.0005(15) 0.0116(15) 0.0042(15)
C42 0.045(2) 0.044(2) 0.037(2) 0.0052(17) 0.0117(17) 0.0078(18)
C43 0.057(3) 0.053(3) 0.046(2) 0.002(2) 0.005(2) 0.014(2)
C44 0.047(2) 0.042(2) 0.058(3) -0.004(2) 0.003(2) 0.0138(19)
C45 0.049(2) 0.053(3) 0.056(2) -0.008(2) 0.022(2) 0.012(2)
C46 0.049(2) 0.050(2) 0.041(2) -0.0023(18) 0.0180(18) 0.0143(19)
C51 0.044(2) 0.0324(18) 0.0318(17) -0.0078(15) 0.0146(15) 0.0001(16)
C52 0.043(2) 0.066(3) 0.059(3) -0.030(2) 0.024(2) -0.005(2)
C53 0.056(3) 0.079(3) 0.067(3) -0.039(3) 0.032(2) -0.002(2)
C54 0.067(3) 0.053(3) 0.054(3) -0.027(2) 0.014(2) 0.005(2)
C55 0.056(3) 0.049(3) 0.054(3) -0.021(2) 0.017(2) -0.008(2)
C56 0.052(2) 0.043(2) 0.048(2) -0.0138(18) 0.0179(19) -0.0075(19)
C99 0.042(2) 0.039(2) 0.040(2) 0.0059(16) 0.0151(17) -0.0015(17)
O99 0.0561(19) 0.066(2) 0.0629(19) 0.0075(16) 0.0174(15) -0.0238(17)

loop_
_atom_type_symbol
_atom_type_description
_atom_type_scat_dispersion_real
_atom_type_scat_dispersion_imag
_atom_type_scat_source
C C 0.0033 0.0016 'International Tables Vol C Tables 4.2.6.8 and 6.1.1.4'
H H 0.0000 0.0000 'International Tables Vol C Tables 4.2.6.8 and 6.1.1.4'
N N 0.0061 0.0033 'International Tables Vol C Tables 4.2.6.8 and 6.1.1.4'
O O 0.0106 0.0060 'International Tables Vol C Tables 4.2.6.8 and 6.1.1.4'
P P 0.1023 0.0942 'International Tables Vol C Tables 4.2.6.8 and 6.1.1.4'
Ru Ru -1.2594 0.8363 'International Tables Vol C Tables 4.2.6.8 and 6.1.1.4'

loop_
_geom_angle_atom_site_label_1
_geom_angle_atom_site_label_2
_geom_angle_atom_site_label_3
_geom_angle
C99 Ru1 N9 153.29(14)
C99 Ru1 P1 94.42(12)
N9 Ru1 P1 91.38(8)
C99 Ru1 P2 94.17(12)
N9 Ru1 P2 91.40(8)
P1 Ru1 P2 155.02(3)
C99 Ru1 H1 86.1(15)
N9 Ru1 H1 120.6(15)
P1 Ru1 H1 75.5(15)
P2 Ru1 H1 81.7(15)
C11 P1 C31 102.11(17)
C11 P1 C21 108.11(18)
C31 P1 C21 102.95(17)
C11 P1 Ru1 103.87(12)
C31 P1 Ru1 116.40(13)
C21 P1 Ru1 121.60(13)
C12 P2 C41 108.42(17)
C12 P2 C51 103.35(16)
C41 P2 C51 102.01(17)
C12 P2 Ru1 101.05(12)
C41 P2 Ru1 124.11(12)
C51 P2 Ru1 116.07(12)
C2 C1 C17 119.2(3)
C2 C1 C11 119.4(3)
C17 C1 C11 121.3(3)
C3 C2 C1 122.5(4)
C3 C2 H2 118.7
C1 C2 H2 118.7
C2 C3 C4 118.7(4)
C2 C3 H3 120.7
C4 C3 H3 120.7
C3 C4 C18 120.4(4)
C3 C4 H4 119.8
C18 C4 H4 119.8
C20 C5 C6 119.8(3)
C20 C5 H5 120.1
C6 C5 H5 120.1
C7 C6 C5 119.1(3)
C7 C6 H6 120.4
C5 C6 H6 120.4
C6 C7 C8 122.3(4)
C6 C7 H7 118.9
C8 C7 H7 118.9
C7 C8 C19 119.1(3)
C7 C8 C12 119.1(3)
C19 C8 C12 121.7(3)
C19 N9 C17 111.7(3)
C19 N9 Ru1 123.7(2)
C17 N9 Ru1 122.5(2)
C18 C10 C20 107.9(3)
C18 C10 H10A 110.1
C20 C10 H10A 110.1
C18 C10 H10B 110.1
C20 C10 H10B 110.1
H10A C10 H10B 108.4
C1 C11 P1 109.6(2)
C1 C11 H11A 109.8
P1 C11 H11A 109.8
C1 C11 H11B 109.8
P1 C11 H11B 109.8
H11A C11 H11B 108.2
C8 C12 P2 109.9(2)
C8 C12 H12A 109.7
P2 C12 H12A 109.7
C8 C12 H12B 109.7
P2 C12 H12B 109.7
H12A C12 H12B 108.2
C1 C17 C18 117.5(3)
C1 C17 N9 122.8(3)
C18 C17 N9 119.7(3)
C4 C18 C17 121.5(3)
C4 C18 C10 122.2(3)
C17 C18 C10 116.3(3)
C20 C19 C8 117.2(3)
C20 C19 N9 120.9(3)
C8 C19 N9 121.9(3)
C5 C20 C19 122.1(3)
C5 C20 C10 122.2(3)
C19 C20 C10 115.7(3)
C26 C21 C22 111.8(4)
C26 C21 P1 112.7(3)
C22 C21 P1 115.3(3)
C26 C21 H21 105.3
C22 C21 H21 105.3
P1 C21 H21 105.3
C21 C22 C23 109.9(4)
C21 C22 H22A 109.7
C23 C22 H22A 109.7
C21 C22 H22B 109.7
C23 C22 H22B 109.7
H22A C22 H22B 108.2
C24 C23 C22 111.7(4)
C24 C23 H23A 109.3
C22 C23 H23A 109.3
C24 C23 H23B 109.3
C22 C23 H23B 109.3
H23A C23 H23B 107.9
C23 C24 C25 111.5(4)
C23 C24 H24A 109.3
C25 C24 H24A 109.3
C23 C24 H24B 109.3
C25 C24 H24B 109.3
H24A C24 H24B 108.0
C24 C25 C26 111.4(4)
C24 C25 H25A 109.3
C26 C25 H25A 109.3
C24 C25 H25B 109.3
C26 C25 H25B 109.3
H25A C25 H25B 108.0
C21 C26 C25 111.1(4)
C21 C26 H26A 109.4
C25 C26 H26A 109.4
C21 C26 H26B 109.4
C25 C26 H26B 109.4
H26A C26 H26B 108.0
C36 C31 C32 110.2(3)
C36 C31 P1 112.8(3)
C32 C31 P1 113.7(3)
C36 C31 H31 106.5
C32 C31 H31 106.5
P1 C31 H31 106.5
C33 C32 C31 111.5(3)
C33 C32 H32A 109.3
C31 C32 H32A 109.3
C33 C32 H32B 109.3
C31 C32 H32B 109.3
H32A C32 H32B 108.0
C34 C33 C32 112.3(4)
C34 C33 H33A 109.1
C32 C33 H33A 109.1
C34 C33 H33B 109.1
C32 C33 H33B 109.1
H33A C33 H33B 107.9
C33 C34 C35 111.4(4)
C33 C34 H34A 109.4
C35 C34 H34A 109.4
C33 C34 H34B 109.4
C35 C34 H34B 109.4
H34A C34 H34B 108.0
C34 C35 C36 110.3(4)
C34 C35 H35A 109.6
C36 C35 H35A 109.6
C34 C35 H35B 109.6
C36 C35 H35B 109.6
H35A C35 H35B 108.1
C31 C36 C35 110.6(4)
C31 C36 H36A 109.5
C35 C36 H36A 109.5
C31 C36 H36B 109.5
C35 C36 H36B 109.5
H36A C36 H36B 108.1
C46 C41 C42 110.9(3)
C46 C41 P2 111.9(3)
C42 C41 P2 115.7(3)
C46 C41 H41 105.8
C42 C41 H41 105.8
P2 C41 H41 105.8
C43 C42 C41 110.9(3)
C43 C42 H42A 109.5
C41 C42 H42A 109.5
C43 C42 H42B 109.5
C41 C42 H42B 109.5
H42A C42 H42B 108.1
C44 C43 C42 111.8(3)
C44 C43 H43A 109.3
C42 C43 H43A 109.3
C44 C43 H43B 109.3
C42 C43 H43B 109.3
H43A C43 H43B 107.9
C43 C44 C45 110.9(3)
C43 C44 H44A 109.5
C45 C44 H44A 109.5
C43 C44 H44B 109.5
C45 C44 H44B 109.5
H44A C44 H44B 108.0
C44 C45 C46 110.6(3)
C44 C45 H45A 109.5
C46 C45 H45A 109.5
C44 C45 H45B 109.5
C46 C45 H45B 109.5
H45A C45 H45B 108.1
C41 C46 C45 110.8(3)
C41 C46 H46A 109.5
C45 C46 H46A 109.5
C41 C46 H46B 109.5
C45 C46 H46B 109.5
H46A C46 H46B 108.1
C52 C51 C56 110.6(3)
C52 C51 P2 113.0(3)
C56 C51 P2 112.1(2)
C52 C51 H51 106.9
C56 C51 H51 106.9
P2 C51 H51 106.9
C51 C52 C53 112.7(3)
C51 C52 H52A 109.1
C53 C52 H52A 109.1
C51 C52 H52B 109.1
C53 C52 H52B 109.1
H52A C52 H52B 107.8
C54 C53 C52 112.0(4)
C54 C53 H53A 109.2
C52 C53 H53A 109.2
C54 C53 H53B 109.2
C52 C53 H53B 109.2
H53A C53 H53B 107.9
C53 C54 C55 110.5(4)
C53 C54 H54A 109.6
C55 C54 H54A 109.6
C53 C54 H54B 109.6
C55 C54 H54B 109.6
H54A C54 H54B 108.1
C54 C55 C56 110.8(3)
C54 C55 H55A 109.5
C56 C55 H55A 109.5
C54 C55 H55B 109.5
C56 C55 H55B 109.5
H55A C55 H55B 108.1
C51 C56 C55 111.6(3)
C51 C56 H56A 109.3
C55 C56 H56A 109.3
C51 C56 H56B 109.3
C55 C56 H56B 109.3
H56A C56 H56B 108.0
C62 C61 H61A 109.5
C62 C61 H61B 109.5
H61A C61 H61B 109.5
C62 C61 H61C 109.5
H61A C61 H61C 109.5
H61B C61 H61C 109.5
C61 C62 C63 115.7(9)
C61 C62 H62A 108.4
C63 C62 H62A 108.4
C61 C62 H62B 108.4
C63 C62 H62B 108.4
H62A C62 H62B 107.4
C64 C63 C62 111.1(7)
C64 C63 H63A 109.4
C62 C63 H63A 109.4
C64 C63 H63B 109.4
C62 C63 H63B 109.4
H63A C63 H63B 108.0
C63 C64 C65 111.0(7)
C63 C64 H64A 109.4
C65 C64 H64A 109.4
C63 C64 H64B 109.4
C65 C64 H64B 109.4
H64A C64 H64B 108.0
C66 C65 C64 112.9(7)
C66 C65 H65A 109.0
C64 C65 H65A 109.0
C66 C65 H65B 109.0
C64 C65 H65B 109.0
H65A C65 H65B 107.8
C65 C66 H66A 109.5
C65 C66 H66B 109.5
H66A C66 H66B 109.5
C65 C66 H66C 109.5
H66A C66 H66C 109.5
H66B C66 H66C 109.5
O99 C99 Ru1 176.8(4)

loop_
_geom_bond_atom_site_label_1
_geom_bond_atom_site_label_2
_geom_bond_distance
Ru1 C99 1.814(4)
Ru1 N9 2.109(3)
Ru1 P1 2.3196(10)
Ru1 P2 2.3219(9)
Ru1 H1 1.49(4)
P1 C11 1.820(4)
P1 C31 1.843(4)
P1 C21 1.858(4)
P2 C12 1.831(3)
P2 C41 1.849(4)
P2 C51 1.856(3)
C1 C2 1.387(5)
C1 C17 1.408(5)
C1 C11 1.501(5)
C2 C3 1.378(6)
C2 H2 0.9500
C3 C4 1.378(6)
C3 H3 0.9500
C4 C18 1.380(5)
C4 H4 0.9500
C5 C20 1.379(5)
C5 C6 1.381(6)
C5 H5 0.9500
C6 C7 1.375(5)
C6 H6 0.9500
C7 C8 1.389(5)
C7 H7 0.9500
C8 C19 1.414(5)
C8 C12 1.495(5)
N9 C19 1.416(4)
N9 C17 1.435(4)
C10 C18 1.489(5)
C10 C20 1.495(5)
C10 H10A 0.9900
C10 H10B 0.9900
C11 H11A 0.9900
C11 H11B 0.9900
C12 H12A 0.9900
C12 H12B 0.9900
C17 C18 1.412(5)
C19 C20 1.405(5)
C21 C26 1.509(6)
C21 C22 1.515(6)
C21 H21 1.0000
C22 C23 1.543(6)
C22 H22A 0.9900
C22 H22B 0.9900
C23 C24 1.484(7)
C23 H23A 0.9900
C23 H23B 0.9900
C24 C25 1.507(8)
C24 H24A 0.9900
C24 H24B 0.9900
C25 C26 1.536(6)
C25 H25A 0.9900
C25 H25B 0.9900
C26 H26A 0.9900
C26 H26B 0.9900
C31 C36 1.526(6)
C31 C32 1.535(5)
C31 H31 1.0000
C32 C33 1.515(5)
C32 H32A 0.9900
C32 H32B 0.9900
C33 C34 1.495(7)
C33 H33A 0.9900
C33 H33B 0.9900
C34 C35 1.524(7)
C34 H34A 0.9900
C34 H34B 0.9900
C35 C36 1.533(6)
C35 H35A 0.9900
C35 H35B 0.9900
C36 H36A 0.9900
C36 H36B 0.9900
C41 C46 1.525(5)
C41 C42 1.535(5)
C41 H41 1.0000
C42 C43 1.520(5)
C42 H42A 0.9900
C42 H42B 0.9900
C43 C44 1.514(6)
C43 H43A 0.9900
C43 H43B 0.9900
C44 C45 1.523(6)
C44 H44A 0.9900
C44 H44B 0.9900
C45 C46 1.534(5)
C45 H45A 0.9900
C45 H45B 0.9900
C46 H46A 0.9900
C46 H46B 0.9900
C51 C52 1.517(5)
C51 C56 1.530(5)
C51 H51 1.0000
C52 C53 1.528(5)
C52 H52A 0.9900
C52 H52B 0.9900
C53 C54 1.500(7)
C53 H53A 0.9900
C53 H53B 0.9900
C54 C55 1.504(6)
C54 H54A 0.9900
C54 H54B 0.9900
C55 C56 1.531(5)
C55 H55A 0.9900
C55 H55B 0.9900
C56 H56A 0.9900
C56 H56B 0.9900
C61 C62 1.404(11)
C61 H61A 0.9800
C61 H61B 0.9800
C61 H61C 0.9800
C62 C63 1.538(11)
C62 H62A 0.9900
C62 H62B 0.9900
C63 C64 1.521(10)
C63 H63A 0.9900
C63 H63B 0.9900
C64 C65 1.540(10)
C64 H64A 0.9900
C64 H64B 0.9900
C65 C66 1.469(10)
C65 H65A 0.9900
C65 H65B 0.9900
C66 H66A 0.9800
C66 H66B 0.9800
C66 H66C 0.9800
C99 O99 1.159(4)

loop_
_geom_torsion_atom_site_label_1
_geom_torsion_atom_site_label_2
_geom_torsion_atom_site_label_3
_geom_torsion_atom_site_label_4
_geom_torsion
C99 Ru1 P1 C11 -178.97(17)
N9 Ru1 P1 C11 27.13(14)
P2 Ru1 P1 C11 -69.17(14)
C99 Ru1 P1 C31 -67.63(18)
N9 Ru1 P1 C31 138.47(16)
P2 Ru1 P1 C31 42.17(17)
C99 Ru1 P1 C21 59.2(2)
N9 Ru1 P1 C21 -94.74(18)
P2 Ru1 P1 C21 168.97(16)
C99 Ru1 P2 C12 173.11(17)
N9 Ru1 P2 C12 -33.03(14)
P1 Ru1 P2 C12 63.26(14)
C99 Ru1 P2 C41 -65.49(19)
N9 Ru1 P2 C41 88.37(16)
P1 Ru1 P2 C41 -175.34(15)
C99 Ru1 P2 C51 62.18(18)
N9 Ru1 P2 C51 -143.97(15)
P1 Ru1 P2 C51 -47.68(16)
C17 C1 C2 C3 1.1(6)
C11 C1 C2 C3 177.8(4)
C1 C2 C3 C4 -2.5(6)
C2 C3 C4 C18 0.1(6)
C20 C5 C6 C7 -2.0(6)
C5 C6 C7 C8 1.4(6)
C6 C7 C8 C19 3.1(6)
C6 C7 C8 C12 -172.8(4)
C99 Ru1 N9 C19 84.1(4)
P1 Ru1 N9 C19 -173.3(2)
P2 Ru1 N9 C19 -18.1(2)
C99 Ru1 N9 C17 -78.5(4)
P1 Ru1 N9 C17 24.1(2)
P2 Ru1 N9 C17 179.3(2)
C2 C1 C11 P1 -117.6(3)
C17 C1 C11 P1 59.0(4)
C31 P1 C11 C1 170.3(2)
C21 P1 C11 C1 62.2(3)
Ru1 P1 C11 C1 -68.3(2)
C7 C8 C12 P2 119.6(3)
C19 C8 C12 P2 -56.3(4)
C41 P2 C12 C8 -60.1(3)
C51 P2 C12 C8 -167.9(2)
Ru1 P2 C12 C8 71.7(2)
C2 C1 C17 C18 2.6(5)
C11 C1 C17 C18 -174.0(3)
C2 C1 C17 N9 -177.3(3)
C11 C1 C17 N9 6.0(5)
C19 N9 C17 C1 144.7(3)
Ru1 N9 C17 C1 -50.9(4)
C19 N9 C17 C18 -35.3(4)
Ru1 N9 C17 C18 129.2(3)
C3 C4 C18 C17 3.7(6)
C3 C4 C18 C10 -176.6(4)
C1 C17 C18 C4 -5.0(5)
N9 C17 C18 C4 174.9(3)
C1 C17 C18 C10 175.3(3)
N9 C17 C18 C10 -4.7(5)
C20 C10 C18 C4 -135.3(4)
C20 C10 C18 C17 44.3(4)
C7 C8 C19 C20 -6.9(5)
C12 C8 C19 C20 169.0(3)
C7 C8 C19 N9 173.1(3)
C12 C8 C19 N9 -11.0(5)
C17 N9 C19 C20 34.0(4)
Ru1 N9 C19 C20 -130.2(3)
C17 N9 C19 C8 -146.0(3)
Ru1 N9 C19 C8 49.8(4)
C6 C5 C20 C19 -2.1(6)
C6 C5 C20 C10 177.1(4)
C8 C19 C20 C5 6.5(5)
N9 C19 C20 C5 -173.5(3)
C8 C19 C20 C10 -172.8(3)
N9 C19 C20 C10 7.2(5)
C18 C10 C20 C5 135.1(4)
C18 C10 C20 C19 -45.7(4)
C11 P1 C21 C26 -83.9(3)
C31 P1 C21 C26 168.5(3)
Ru1 P1 C21 C26 35.9(4)
C11 P1 C21 C22 46.1(4)
C31 P1 C21 C22 -61.5(4)
Ru1 P1 C21 C22 165.9(3)
C26 C21 C22 C23 -55.4(5)
P1 C21 C22 C23 174.2(3)
C21 C22 C23 C24 56.2(6)
C22 C23 C24 C25 -56.5(7)
C23 C24 C25 C26 55.2(6)
C22 C21 C26 C25 55.0(5)
P1 C21 C26 C25 -173.2(3)
C24 C25 C26 C21 -54.1(6)
C11 P1 C31 C36 174.4(3)
C21 P1 C31 C36 -73.5(3)
Ru1 P1 C31 C36 62.1(3)
C11 P1 C31 C32 48.0(3)
C21 P1 C31 C32 160.1(3)
Ru1 P1 C31 C32 -64.3(3)
C36 C31 C32 C33 54.7(5)
P1 C31 C32 C33 -177.6(3)
C31 C32 C33 C34 -54.3(6)
C32 C33 C34 C35 55.1(6)
C33 C34 C35 C36 -56.6(6)
C32 C31 C36 C35 -56.7(4)
P1 C31 C36 C35 175.0(3)
C34 C35 C36 C31 57.7(5)
C12 P2 C41 C46 83.8(3)
C51 P2 C41 C46 -167.5(3)
Ru1 P2 C41 C46 -34.2(3)
C12 P2 C41 C42 -44.5(3)
C51 P2 C41 C42 64.2(3)
Ru1 P2 C41 C42 -162.5(2)
C46 C41 C42 C43 55.2(4)
P2 C41 C42 C43 -176.0(3)
C41 C42 C43 C44 -55.6(5)
C42 C43 C44 C45 56.5(5)
C43 C44 C45 C46 -56.6(5)
C42 C41 C46 C45 -56.0(5)
P2 C41 C46 C45 173.2(3)
C44 C45 C46 C41 56.7(5)
C12 P2 C51 C52 -43.9(3)
C41 P2 C51 C52 -156.4(3)
Ru1 P2 C51 C52 65.7(3)
C12 P2 C51 C56 -169.7(3)
C41 P2 C51 C56 77.8(3)
Ru1 P2 C51 C56 -60.1(3)
C56 C51 C52 C53 -51.4(5)
P2 C51 C52 C53 -178.1(3)
C51 C52 C53 C54 53.7(6)
C52 C53 C54 C55 -56.3(6)
C53 C54 C55 C56 58.0(5)
C52 C51 C56 C55 53.2(5)
P2 C51 C56 C55 -179.7(3)
C54 C55 C56 C51 -57.1(5)
C61 C62 C63 C64 69.2(10)
C62 C63 C64 C65 -177.1(7)
C63 C64 C65 C66 -173.3(7)
N9 Ru1 C99 O99 -6(7)
P1 Ru1 C99 O99 -108(7)
P2 Ru1 C99 O99 95(7)
